data_7112142
loop_
_publ_author_name
'Jin, Song'
'DiSalvo, Francis J.'

_publ_section_title
;
 Novel octahedral tungsten sulfidocyanide cluster anion [W6S8(CN)6]6--
;
_journal_issue 17
_journal_name_full 'Chemical Communications'
_journal_page_first 1586
_journal_page_last 1587
_journal_paper_doi 10.1039/b104161b
_journal_year 2001
_chemical_formula_moiety K6W6S8(CN)6(H2O)10
_chemical_formula_sum 'C6 H20 K6 N6 O10 S8 W6'
_chemical_formula_weight 1930.46
_chemical_name_common 'Tugsten sulfidocyanide cluster'
_chemical_name_systematic 'hexa potassium octakis(mu!3$-sulfido)-hexakis(cyano)-hexa-tungsten-decakis(water)solvate'
_space_group_IT_number 225
_symmetry_cell_setting cubic
_symmetry_space_group_name_Hall '-F 4 2 3'
_symmetry_space_group_name_H-M 'F m -3 m'
_atom_sites_solution_hydrogens geom
_atom_sites_solution_primary direct
_atom_sites_solution_secondary difmap
_audit_creation_method SHELXL-97
_cell_angle_alpha 90.000(2)
_cell_angle_beta 90.000(3)
_cell_angle_gamma 90.000(3)
_cell_formula_units_Z 4
_cell_length_a 15.3084(15)
_cell_length_b 15.3084(16)
_cell_length_c 15.3084(16)
_cell_measurement_temperature 165(2)
_cell_volume 3587.5(6)
_computing_cell_refinement 'Bruker SAINT'
_computing_data_collection 'BRUKER SMART'
_computing_data_reduction SHELXTL
_computing_molecular_graphics SHELXTL
_computing_publication_material SHELXTL
_computing_structure_refinement 'SHELXL-97 (Sheldrick, 1997)'
_computing_structure_solution 'SHELXS-97 (Sheldrick, 1990)'
_diffrn_ambient_temperature 165(2)
_diffrn_measured_fraction_theta_full 0.997
_diffrn_measured_fraction_theta_max 0.997
_diffrn_measurement_method '\w scans'
_diffrn_radiation_monochromator graphite
_diffrn_radiation_source 'fine-focus sealed tube'
_diffrn_radiation_type MoK\a
_diffrn_radiation_wavelength 0.71073
_diffrn_reflns_av_R_equivalents 0.0445
_diffrn_reflns_av_sigmaI/netI 0.0248
_diffrn_reflns_limit_h_max 8
_diffrn_reflns_limit_h_min -17
_diffrn_reflns_limit_k_max 5
_diffrn_reflns_limit_k_min -21
_diffrn_reflns_limit_l_max 21
_diffrn_reflns_limit_l_min -15
_diffrn_reflns_number 2749
_diffrn_reflns_theta_full 30.39
_diffrn_reflns_theta_max 30.39
_diffrn_reflns_theta_min 2.66
_diffrn_standards_decay_% 0
_exptl_absorpt_coefficient_mu 20.369
_exptl_absorpt_correction_T_max 1
_exptl_absorpt_correction_T_min 0.656265
_exptl_absorpt_correction_type empirical
_exptl_crystal_colour 'dark red'
_exptl_crystal_density_diffrn 3.574
_exptl_crystal_density_meas ?
_exptl_crystal_density_method 'not measured'
_exptl_crystal_description block
_exptl_crystal_F_000 3456
_exptl_crystal_size_max 0.1
_exptl_crystal_size_mid 0.06
_exptl_crystal_size_min 0.06
_refine_diff_density_max 1.866
_refine_diff_density_min -1.694
_refine_diff_density_rms 0.283
_refine_ls_extinction_coef 0.00029(2)
_refine_ls_extinction_expression Fc^*^=kFc[1+0.001xFc^2^\l^3^/sin(2\q)]^-1/4^
_refine_ls_extinction_method SHELXL
_refine_ls_goodness_of_fit_ref 2.075
_refine_ls_hydrogen_treatment none
_refine_ls_matrix_type full
_refine_ls_number_parameters 27
_refine_ls_number_reflns 327
_refine_ls_number_restraints 1
_refine_ls_restrained_S_all 2.079
_refine_ls_R_factor_all 0.0385
_refine_ls_R_factor_gt 0.0348
_refine_ls_shift/su_max 0.018
_refine_ls_shift/su_mean 0.004
_refine_ls_structure_factor_coef Fsqd
_refine_ls_weighting_details 'calc w=1/[\s^2^(Fo^2^)+(0.0000P)^2^+0.0000P] where P=(Fo^2^+2Fc^2^)/3'
_refine_ls_weighting_scheme calc
_refine_ls_wR_factor_gt 0.0453
_refine_ls_wR_factor_ref 0.0457
_reflns_number_gt 310
_reflns_number_total 327
_reflns_threshold_expression >2sigma(I)
_cod_data_source_file b104161b.txt
_cod_data_source_block final_2
_cod_depositor_comments
;
The following automatic conversions were performed:

'_symmetry_cell_setting' value 'Cubic' changed to 'cubic' according
to the built-in table from CIF Core dictionary named 'cif_core.dic'
version 2.4.1 from 2010-06-29.

'_exptl_crystal_density_meas' value 'NOT MEASURED' was changed to '?'
- the value is perceived as not measured.

Automatic conversion script
Id: cif_fix_values 3008 2015-01-20 13:52:24Z robertas 
;
_cod_original_sg_symbol_H-M Fm-3m
_cod_database_code 7112142

loop_
_symmetry_equiv_pos_as_xyz
'x, y, z'
'-x, -y, z'
'-x, y, -z'
'x, -y, -z'
'z, x, y'
'z, -x, -y'
'-z, -x, y'
'-z, x, -y'
'y, z, x'
'-y, z, -x'
'y, -z, -x'
'-y, -z, x'
'y, x, -z'
'-y, -x, -z'
'y, -x, z'
'-y, x, z'
'x, z, -y'
'-x, z, y'
'-x, -z, -y'
'x, -z, y'
'z, y, -x'
'z, -y, x'
'-z, y, x'
'-z, -y, -x'
'x, y+1/2, z+1/2'
'-x, -y+1/2, z+1/2'
'-x, y+1/2, -z+1/2'
'x, -y+1/2, -z+1/2'
'z, x+1/2, y+1/2'
'z, -x+1/2, -y+1/2'
'-z, -x+1/2, y+1/2'
'-z, x+1/2, -y+1/2'
'y, z+1/2, x+1/2'
'-y, z+1/2, -x+1/2'
'y, -z+1/2, -x+1/2'
'-y, -z+1/2, x+1/2'
'y, x+1/2, -z+1/2'
'-y, -x+1/2, -z+1/2'
'y, -x+1/2, z+1/2'
'-y, x+1/2, z+1/2'
'x, z+1/2, -y+1/2'
'-x, z+1/2, y+1/2'
'-x, -z+1/2, -y+1/2'
'x, -z+1/2, y+1/2'
'z, y+1/2, -x+1/2'
'z, -y+1/2, x+1/2'
'-z, y+1/2, x+1/2'
'-z, -y+1/2, -x+1/2'
'x+1/2, y, z+1/2'
'-x+1/2, -y, z+1/2'
'-x+1/2, y, -z+1/2'
'x+1/2, -y, -z+1/2'
'z+1/2, x, y+1/2'
'z+1/2, -x, -y+1/2'
'-z+1/2, -x, y+1/2'
'-z+1/2, x, -y+1/2'
'y+1/2, z, x+1/2'
'-y+1/2, z, -x+1/2'
'y+1/2, -z, -x+1/2'
'-y+1/2, -z, x+1/2'
'y+1/2, x, -z+1/2'
'-y+1/2, -x, -z+1/2'
'y+1/2, -x, z+1/2'
'-y+1/2, x, z+1/2'
'x+1/2, z, -y+1/2'
'-x+1/2, z, y+1/2'
'-x+1/2, -z, -y+1/2'
'x+1/2, -z, y+1/2'
'z+1/2, y, -x+1/2'
'z+1/2, -y, x+1/2'
'-z+1/2, y, x+1/2'
'-z+1/2, -y, -x+1/2'
'x+1/2, y+1/2, z'
'-x+1/2, -y+1/2, z'
'-x+1/2, y+1/2, -z'
'x+1/2, -y+1/2, -z'
'z+1/2, x+1/2, y'
'z+1/2, -x+1/2, -y'
'-z+1/2, -x+1/2, y'
'-z+1/2, x+1/2, -y'
'y+1/2, z+1/2, x'
'-y+1/2, z+1/2, -x'
'y+1/2, -z+1/2, -x'
'-y+1/2, -z+1/2, x'
'y+1/2, x+1/2, -z'
'-y+1/2, -x+1/2, -z'
'y+1/2, -x+1/2, z'
'-y+1/2, x+1/2, z'
'x+1/2, z+1/2, -y'
'-x+1/2, z+1/2, y'
'-x+1/2, -z+1/2, -y'
'x+1/2, -z+1/2, y'
'z+1/2, y+1/2, -x'
'z+1/2, -y+1/2, x'
'-z+1/2, y+1/2, x'
'-z+1/2, -y+1/2, -x'
'-x, -y, -z'
'x, y, -z'
'x, -y, z'
'-x, y, z'
'-z, -x, -y'
'-z, x, y'
'z, x, -y'
'z, -x, y'
'-y, -z, -x'
'y, -z, x'
'-y, z, x'
'y, z, -x'
'-y, -x, z'
'y, x, z'
'-y, x, -z'
'y, -x, -z'
'-x, -z, y'
'x, -z, -y'
'x, z, y'
'-x, z, -y'
'-z, -y, x'
'-z, y, -x'
'z, -y, -x'
'z, y, x'
'-x, -y+1/2, -z+1/2'
'x, y+1/2, -z+1/2'
'x, -y+1/2, z+1/2'
'-x, y+1/2, z+1/2'
'-z, -x+1/2, -y+1/2'
'-z, x+1/2, y+1/2'
'z, x+1/2, -y+1/2'
'z, -x+1/2, y+1/2'
'-y, -z+1/2, -x+1/2'
'y, -z+1/2, x+1/2'
'-y, z+1/2, x+1/2'
'y, z+1/2, -x+1/2'
'-y, -x+1/2, z+1/2'
'y, x+1/2, z+1/2'
'-y, x+1/2, -z+1/2'
'y, -x+1/2, -z+1/2'
'-x, -z+1/2, y+1/2'
'x, -z+1/2, -y+1/2'
'x, z+1/2, y+1/2'
'-x, z+1/2, -y+1/2'
'-z, -y+1/2, x+1/2'
'-z, y+1/2, -x+1/2'
'z, -y+1/2, -x+1/2'
'z, y+1/2, x+1/2'
'-x+1/2, -y, -z+1/2'
'x+1/2, y, -z+1/2'
'x+1/2, -y, z+1/2'
'-x+1/2, y, z+1/2'
'-z+1/2, -x, -y+1/2'
'-z+1/2, x, y+1/2'
'z+1/2, x, -y+1/2'
'z+1/2, -x, y+1/2'
'-y+1/2, -z, -x+1/2'
'y+1/2, -z, x+1/2'
'-y+1/2, z, x+1/2'
'y+1/2, z, -x+1/2'
'-y+1/2, -x, z+1/2'
'y+1/2, x, z+1/2'
'-y+1/2, x, -z+1/2'
'y+1/2, -x, -z+1/2'
'-x+1/2, -z, y+1/2'
'x+1/2, -z, -y+1/2'
'x+1/2, z, y+1/2'
'-x+1/2, z, -y+1/2'
'-z+1/2, -y, x+1/2'
'-z+1/2, y, -x+1/2'
'z+1/2, -y, -x+1/2'
'z+1/2, y, x+1/2'
'-x+1/2, -y+1/2, -z'
'x+1/2, y+1/2, -z'
'x+1/2, -y+1/2, z'
'-x+1/2, y+1/2, z'
'-z+1/2, -x+1/2, -y'
'-z+1/2, x+1/2, y'
'z+1/2, x+1/2, -y'
'z+1/2, -x+1/2, y'
'-y+1/2, -z+1/2, -x'
'y+1/2, -z+1/2, x'
'-y+1/2, z+1/2, x'
'y+1/2, z+1/2, -x'
'-y+1/2, -x+1/2, z'
'y+1/2, x+1/2, z'
'-y+1/2, x+1/2, -z'
'y+1/2, -x+1/2, -z'
'-x+1/2, -z+1/2, y'
'x+1/2, -z+1/2, -y'
'x+1/2, z+1/2, y'
'-x+1/2, z+1/2, -y'
'-z+1/2, -y+1/2, x'
'-z+1/2, y+1/2, -x'
'z+1/2, -y+1/2, -x'
'z+1/2, y+1/2, x'

loop_
_atom_site_label
_atom_site_type_symbol
_atom_site_fract_x
_atom_site_fract_y
_atom_site_fract_z
_atom_site_U_iso_or_equiv
_atom_site_adp_type
_atom_site_occupancy
_atom_site_symmetry_multiplicity
_atom_site_calc_flag
_atom_site_refinement_flags
W1 W 0.5000 0.37634(3) 0.0000 0.00682(18) Uani 1 8 d S
S2 S 0.38701(10) 0.38701(10) 0.11299(10) 0.0140(7) Uani 1 6 d S
C3 C 0.5000 0.2358(10) 0.0000 0.008(3) Uani 1 8 d S
N4 N 0.5000 0.1599(8) 0.0000 0.031(3) Uani 1 8 d S
K5 K 0.5000 0.0000 0.0000 0.016(4) Uani 0.63(3) 48 d SP
K6 K 0.3554(2) 0.1446(2) 0.1446(2) 0.064(2) Uani 0.677(5) 6 d SP
O1S O 0.2500 0.2500 0.2500 0.028(5) Uiso 1 24 d S
O2S O 0.258(3) 0.013(3) 0.242(3) 0.030(14) Uiso 0.169(11) 2 d SP
O3S O 0.2767(16) 0.0000 0.2233(16) 0.020(10) Uiso 0.32(5) 4 d SP

loop_
_atom_site_aniso_label
_atom_site_aniso_U_11
_atom_site_aniso_U_22
_atom_site_aniso_U_33
_atom_site_aniso_U_23
_atom_site_aniso_U_13
_atom_site_aniso_U_12
W1 0.0075(2) 0.0054(3) 0.0075(2) 0.000 0.000 0.000
S2 0.0140(7) 0.0140(7) 0.0140(7) 0.0045(6) 0.0045(6) -0.0045(6)
C3 0.008(5) 0.008(6) 0.008(5) 0.000 0.000 0.000
N4 0.041(6) 0.012(7) 0.041(6) 0.000 0.000 0.000
K5 0.016(4) 0.016(4) 0.016(4) 0.000 0.000 0.000
K6 0.064(2) 0.064(2) 0.064(2) -0.0119(19) 0.0119(19) 0.0119(19)

loop_
_atom_type_symbol
_atom_type_description
_atom_type_scat_dispersion_real
_atom_type_scat_dispersion_imag
_atom_type_scat_source
C C 0.0033 0.0016 'International Tables Vol C Tables 4.2.6.8 and 6.1.1.4'
H H 0.0000 0.0000 'International Tables Vol C Tables 4.2.6.8 and 6.1.1.4'
N N 0.0061 0.0033 'International Tables Vol C Tables 4.2.6.8 and 6.1.1.4'
O O 0.0106 0.0060 'International Tables Vol C Tables 4.2.6.8 and 6.1.1.4'
S S 0.1246 0.1234 'International Tables Vol C Tables 4.2.6.8 and 6.1.1.4'
K K 0.2009 0.2494 'International Tables Vol C Tables 4.2.6.8 and 6.1.1.4'
W W -0.8490 6.8722 'International Tables Vol C Tables 4.2.6.8 and 6.1.1.4'

loop_
_geom_angle_atom_site_label_1
_geom_angle_atom_site_label_2
_geom_angle_atom_site_label_3
_geom_angle
_geom_angle_site_symmetry_1
_geom_angle_site_symmetry_3
C3 W1 S2 93.82(4) . 100_655
C3 W1 S2 93.82(4) . 98
S2 W1 S2 172.36(9) 100_655 98
C3 W1 S2 93.82(4) . .
S2 W1 S2 89.746(6) 100_655 .
S2 W1 S2 89.746(6) 98 .
C3 W1 S2 93.82(4) . 3_655
S2 W1 S2 89.746(6) 100_655 3_655
S2 W1 S2 89.746(6) 98 3_655
S2 W1 S2 172.36(9) . 3_655
C3 W1 W1 135.0 . 149_565
S2 W1 W1 56.91(3) 100_655 149_565
S2 W1 W1 116.86(4) 98 149_565
S2 W1 W1 56.91(3) . 149_565
S2 W1 W1 116.86(4) 3_655 149_565
C3 W1 W1 135.0 . 129_655
S2 W1 W1 56.91(3) 100_655 129_655
S2 W1 W1 116.86(4) 98 129_655
S2 W1 W1 116.86(4) . 129_655
S2 W1 W1 56.91(3) 3_655 129_655
W1 W1 W1 60.0 149_565 129_655
C3 W1 W1 135.0 . 53_554
S2 W1 W1 116.86(4) 100_655 53_554
S2 W1 W1 56.91(3) 98 53_554
S2 W1 W1 116.86(4) . 53_554
S2 W1 W1 56.91(3) 3_655 53_554
W1 W1 W1 90.0 149_565 53_554
W1 W1 W1 60.0 129_655 53_554
C3 W1 W1 135.000(1) . 33_554
S2 W1 W1 116.86(4) 100_655 33_554
S2 W1 W1 56.91(3) 98 33_554
S2 W1 W1 56.91(3) . 33_554
S2 W1 W1 116.86(4) 3_655 33_554
W1 W1 W1 60.0 149_565 33_554
W1 W1 W1 90.0 129_655 33_554
W1 W1 W1 60.0 53_554 33_554
W1 S2 W1 66.19(7) 149_565 33_554
W1 S2 W1 66.19(7) 149_565 .
W1 S2 W1 66.19(7) 33_554 .
W1 S2 K6 96.62(9) 149_565 28
W1 S2 K6 140.87(4) 33_554 28
W1 S2 K6 140.87(4) . 28
W1 S2 K6 140.87(4) 149_565 .
W1 S2 K6 140.87(4) 33_554 .
W1 S2 K6 96.62(9) . .
K6 S2 K6 74.43(14) 28 .
W1 S2 K6 140.87(4) 149_565 74
W1 S2 K6 96.62(9) 33_554 74
W1 S2 K6 140.87(4) . 74
K6 S2 K6 74.43(14) 28 74
K6 S2 K6 74.43(14) . 74
N4 C3 W1 180.0 . .
N4 C3 K6 66.0(3) . 98
W1 C3 K6 114.0(3) . 98
N4 C3 K6 66.0(3) . 100_655
W1 C3 K6 114.0(3) . 100_655
K6 C3 K6 131.9(5) 98 100_655
N4 C3 K6 66.0(3) . .
W1 C3 K6 114.0(3) . .
K6 C3 K6 80.4(2) 98 .
K6 C3 K6 80.4(2) 100_655 .
N4 C3 K6 66.0(3) . 3_655
W1 C3 K6 114.0(3) . 3_655
K6 C3 K6 80.4(2) 98 3_655
K6 C3 K6 80.4(2) 100_655 3_655
K6 C3 K6 131.9(5) . 3_655
C3 N4 K5 180.0 . .
C3 N4 K6 94.3(2) . 100_655
K5 N4 K6 85.7(2) . 100_655
C3 N4 K6 94.3(2) . 98
K5 N4 K6 85.7(2) . 98
K6 N4 K6 171.4(5) 100_655 98
C3 N4 K6 94.3(2) . .
K5 N4 K6 85.7(2) . .
K6 N4 K6 89.68(4) 100_655 .
K6 N4 K6 89.68(4) 98 .
C3 N4 K6 94.3(2) . 3_655
K5 N4 K6 85.7(2) . 3_655
K6 N4 K6 89.68(4) 100_655 3_655
K6 N4 K6 89.68(4) 98 3_655
K6 N4 K6 171.4(5) . 3_655
N4 K5 N4 180.0 153 57_554
N4 K5 N4 90.0 153 77_545
N4 K5 N4 90.0 57_554 77_545
N4 K5 N4 90.0 153 .
N4 K5 N4 90.0 57_554 .
N4 K5 N4 90.0 77_545 .
N4 K5 N4 90.0 153 97_655
N4 K5 N4 90.0 57_554 97_655
N4 K5 N4 90.0 77_545 97_655
N4 K5 N4 180.0 . 97_655
N4 K5 N4 90.0 153 173
N4 K5 N4 90.0 57_554 173
N4 K5 N4 180.0 77_545 173
N4 K5 N4 90.0 . 173
N4 K5 N4 90.0 97_655 173
N4 K5 K6 125.3 153 100_655
N4 K5 K6 54.7 57_554 100_655
N4 K5 K6 54.7 77_545 100_655
N4 K5 K6 54.7 . 100_655
N4 K5 K6 125.3 97_655 100_655
N4 K5 K6 125.3 173 100_655
N4 K5 K6 54.7 153 4
N4 K5 K6 125.3 57_554 4
N4 K5 K6 125.3 77_545 4
N4 K5 K6 125.3 . 4
N4 K5 K6 54.7 97_655 4
N4 K5 K6 54.7 173 4
K6 K5 K6 180.00(18) 100_655 4
N4 K5 K6 54.7 153 .
N4 K5 K6 125.3 57_554 .
N4 K5 K6 54.7 77_545 .
N4 K5 K6 54.7 . .
N4 K5 K6 125.3 97_655 .
N4 K5 K6 125.3 173 .
K6 K5 K6 70.5 100_655 .
K6 K5 K6 109.5 4 .
N4 K5 K6 125.3 153 2_655
N4 K5 K6 54.7 57_554 2_655
N4 K5 K6 54.7 77_545 2_655
N4 K5 K6 125.3 . 2_655
N4 K5 K6 54.7 97_655 2_655
N4 K5 K6 125.3 173 2_655
K6 K5 K6 70.5 100_655 2_655
K6 K5 K6 109.5 4 2_655
K6 K5 K6 109.5 . 2_655
N4 K5 K6 54.7 153 98
N4 K5 K6 125.3 57_554 98
N4 K5 K6 125.3 77_545 98
N4 K5 K6 54.7 . 98
N4 K5 K6 125.3 97_655 98
N4 K5 K6 54.7 173 98
K6 K5 K6 109.5 100_655 98
K6 K5 K6 70.5 4 98
K6 K5 K6 70.5 . 98
K6 K5 K6 180.00(18) 2_655 98
N4 K5 K6 125.3 153 3_655
N4 K5 K6 54.7 57_554 3_655
N4 K5 K6 125.3 77_545 3_655
N4 K5 K6 54.7 . 3_655
N4 K5 K6 125.3 97_655 3_655
N4 K5 K6 54.7 173 3_655
K6 K5 K6 70.5 100_655 3_655
K6 K5 K6 109.5 4 3_655
K6 K5 K6 109.5 . 3_655
K6 K5 K6 109.5 2_655 3_655
K6 K5 K6 70.5 98 3_655
O3S K6 O3S 119.84(8) 58 .
O3S K6 O3S 119.84(8) 58 173
O3S K6 O3S 119.84(8) . 173
O3S K6 O1S 87.7(6) 58 .
O3S K6 O1S 87.7(6) . .
O3S K6 O1S 87.7(6) 173 .
O3S K6 O2S 8.7(12) 58 58
O3S K6 O2S 118.9(3) . 58
O3S K6 O2S 118.9(3) 173 58
O1S K6 O2S 79.0(12) . 58
O3S K6 O2S 118.9(3) 58 79
O3S K6 O2S 118.9(3) . 79
O3S K6 O2S 8.7(12) 173 79
O1S K6 O2S 79.0(12) . 79
O2S K6 O2S 116.4(8) 58 79
O3S K6 O2S 118.9(3) 58 .
O3S K6 O2S 8.7(12) . .
O3S K6 O2S 118.9(3) 173 .
O1S K6 O2S 79.0(12) . .
O2S K6 O2S 116.4(8) 58 .
O2S K6 O2S 116.4(8) 79 .
O3S K6 N4 131.9(6) 58 153
O3S K6 N4 73.3(5) . 153
O3S K6 N4 73.3(5) 173 153
O1S K6 N4 140.5(2) . 153
O2S K6 N4 140.5(12) 58 153
O2S K6 N4 80.5(10) 79 153
O2S K6 N4 80.5(10) . 153
O3S K6 N4 73.3(5) 58 .
O3S K6 N4 131.9(6) . .
O3S K6 N4 73.3(5) 173 .
O1S K6 N4 140.5(2) . .
O2S K6 N4 80.5(10) 58 .
O2S K6 N4 80.5(10) 79 .
O2S K6 N4 140.5(12) . .
N4 K6 N4 66.9(4) 153 .
O3S K6 N4 73.3(5) 58 77_545
O3S K6 N4 73.3(5) . 77_545
O3S K6 N4 131.9(6) 173 77_545
O1S K6 N4 140.5(2) . 77_545
O2S K6 N4 80.5(10) 58 77_545
O2S K6 N4 140.5(12) 79 77_545
O2S K6 N4 80.5(10) . 77_545
N4 K6 N4 66.9(4) 153 77_545
N4 K6 N4 66.9(4) . 77_545
O3S K6 O2S 13.1(11) 58 84
O3S K6 O2S 118.1(3) . 84
O3S K6 O2S 118.1(3) 173 84
O1S K6 O2S 74.5(10) . 84
O2S K6 O2S 4.5(18) 58 84
O2S K6 O2S 115.0(5) 79 84
O2S K6 O2S 115.0(5) . 84
N4 K6 O2S 145.0(10) 153 84
N4 K6 O2S 84.2(8) . 84
N4 K6 O2S 84.2(8) 77_545 84
O3S K6 O2S 118.1(3) 58 5
O3S K6 O2S 118.1(3) . 5
O3S K6 O2S 13.1(11) 173 5
O1S K6 O2S 74.5(10) . 5
O2S K6 O2S 115.0(5) 58 5
O2S K6 O2S 4.5(18) 79 5
O2S K6 O2S 115.0(5) . 5
N4 K6 O2S 84.2(8) 153 5
N4 K6 O2S 84.2(8) . 5
N4 K6 O2S 145.0(10) 77_545 5
O2S K6 O2S 113.2(8) 84 5
K6 O1S K6 109.471(1) 28 .
K6 O1S K6 109.5 28 74
K6 O1S K6 109.5 . 74
K6 O1S K6 109.5 28 51
K6 O1S K6 109.5 . 51
K6 O1S K6 109.471(1) 74 51
O2S O2S O2S 90.00(6) 51 99
O2S O2S O2S 48(10) 51 145
O2S O2S O2S 42(10) 99 145
O2S O2S O3S 15(4) 51 145
O2S O2S O3S 75(4) 99 145
O2S O2S O3S 33(10) 145 145
O2S O2S K6 136.3(13) 51 .
O2S O2S K6 133.7(12) 99 .
O2S O2S K6 175(10) 145 .
O3S O2S K6 151(5) 145 .
O2S O2S K6 39.3(10) 51 51
O2S O2S K6 129.3(10) 99 51
O2S O2S K6 88(10) 145 51
O3S O2S K6 54(4) 145 51
K6 O2S K6 97.0(13) . 51
O2S O2S K6 131.1(11) 51 99
O2S O2S K6 41.1(10) 99 99
O2S O2S K6 83(10) 145 99
O3S O2S K6 116(4) 145 99
K6 O2S K6 92.7(19) . 99
K6 O2S K6 170(2) 51 99
O2S O3S O2S 12(6) 99 145
O2S O3S O2S 42(9) 99 51
O2S O3S O2S 30(7) 145 51
O2S O3S O3S 27(7) 99 145
O2S O3S O3S 15(4) 145 145
O2S O3S O3S 15(4) 51 145
O2S O3S K6 154(7) 99 .
O2S O3S K6 142(4) 145 .
O2S O3S K6 113(4) 51 .
O3S O3S K6 127.6(6) 145 .
O2S O3S K6 101(6) 99 99
O2S O3S K6 113(4) 145 99
O2S O3S K6 142(4) 51 99
O3S O3S K6 127.6(6) 145 99
K6 O3S K6 104.8(11) . 99

loop_
_geom_bond_atom_site_label_1
_geom_bond_atom_site_label_2
_geom_bond_distance
_geom_bond_site_symmetry_2
W1 C3 2.152(16) .
W1 S2 2.452(2) 100_655
W1 S2 2.452(2) 98
W1 S2 2.452(2) .
W1 S2 2.452(2) 3_655
W1 W1 2.6772(7) 149_565
W1 W1 2.6772(7) 129_655
W1 W1 2.6772(7) 53_554
W1 W1 2.6772(7) 33_554
S2 W1 2.452(2) 149_565
S2 W1 2.452(2) 33_554
S2 K6 3.774(3) 28
S2 K6 3.774(3) .
S2 K6 3.774(3) 74
C3 N4 1.162(19) .
C3 K6 3.427(7) 98
C3 K6 3.427(7) 100_655
C3 K6 3.427(7) .
C3 K6 3.427(7) 3_655
N4 K5 2.447(13) .
N4 K6 3.139(5) 100_655
N4 K6 3.139(5) 98
N4 K6 3.139(5) .
N4 K6 3.139(5) 3_655
K5 N4 2.447(13) 153
K5 N4 2.447(13) 57_554
K5 N4 2.447(13) 77_545
K5 N4 2.447(13) 97_655
K5 N4 2.447(13) 173
K5 K6 3.833(6) 100_655
K5 K6 3.833(6) 4
K5 K6 3.833(6) .
K5 K6 3.833(6) 2_655
K5 K6 3.833(6) 98
K5 K6 3.833(6) 3_655
K6 O3S 2.79(2) 58
K6 O3S 2.79(2) .
K6 O3S 2.79(2) 173
K6 O1S 2.795(6) .
K6 O2S 2.91(6) 58
K6 O2S 2.91(6) 79
K6 O2S 2.91(6) .
K6 N4 3.139(5) 153
K6 N4 3.139(5) 77_545
K6 O2S 3.18(6) 84
K6 O2S 3.18(6) 5
O1S K6 2.795(6) 28
O1S K6 2.795(6) 74
O1S K6 2.795(6) 51
O2S O2S 0.36(14) 51
O2S O2S 0.40(9) 99
O2S O2S 0.54(11) 145
O2S O3S 0.78(8) 145
O2S K6 3.18(6) 51
O2S K6 3.20(6) 99
O3S O2S 0.45(7) 99
O3S O2S 0.78(8) 145
O3S O2S 0.78(8) 51
O3S O3S 1.16(7) 145
O3S K6 2.79(2) 99
